data_2242588
loop_
_publ_author_name
'Peloquin, Andrew J.'
'Smith, Madelyn B.'
'O'Connell, Bryce J.'
'Ghiassi, Kamran B.'
'Balaich, Gary J.'
'Iacono, Scott T.'

_publ_section_title
;
 Coordination complexes of chromium(0) with a series of
 1,3-diphenyl-6-arylfulvenes
;
_journal_coeditor_code RZ5242
_journal_issue 9
_journal_name_full 'Acta Crystallographica Section E'
_journal_page_first 1190
_journal_page_last 1194
_journal_paper_doi 10.1107/S2056989018010794
_journal_volume 74
_journal_year 2018
_chemical_formula_iupac '[Cr (C34 H22) (C O)3]'
_chemical_formula_moiety 'C37 H22 Cr O3'
_chemical_formula_sum 'C37 H22 Cr O3'
_chemical_formula_weight 566.54
_chemical_name_common 'tricarbonyl-(1,3-diphenyl-6-pyrenylfulvene) chromium (0)'
_chemical_name_systematic
;
Tricarbonyl[1,3-diphenyl-6-(pyren-1-yl)fulvene]chromium(0)
;
_space_group_crystal_system triclinic
_space_group_IT_number 2
_space_group_name_Hall '-P 1'
_space_group_name_H-M_alt 'P -1'
_symmetry_space_group_name_Hall '-P 1'
_symmetry_space_group_name_H-M 'P -1'
_atom_sites_solution_hydrogens geom
_cell_angle_alpha 82.988(2)
_cell_angle_beta 86.340(2)
_cell_angle_gamma 70.992(2)
_cell_formula_units_Z 2
_cell_length_a 8.6342(12)
_cell_length_b 9.4070(13)
_cell_length_c 17.379(3)
_cell_measurement_reflns_used 9972
_cell_measurement_temperature 100.(2)
_cell_measurement_theta_max 27.1992
_cell_measurement_theta_min 2.3032
_cell_volume 1324.2(3)
_computing_cell_refinement
;
SAINT (Bruker, 2017)
;
_computing_data_collection
;
APEX3 (Bruker, 2017)
;
_computing_data_reduction
;
SAINT (Bruker, 2017)
;
_computing_molecular_graphics
;
<i>ORTEP-3</i> for Windows (Farrugia, 2012) and
Mercury (Macrae <i>et al.</i>, 2008)
;
_computing_publication_material
;
<i>publCIF</i> (Westrip, 2010)
;
_computing_structure_refinement
;
SHELXL (Sheldrick, 2015<i>b</i>)
;
_computing_structure_solution
;
SHELXT (Sheldrick, 2015<i>a</i>)
;
_diffrn_ambient_temperature 100.(2)
_diffrn_detector_area_resol_mean 8.3333
_diffrn_measured_fraction_theta_full 0.993
_diffrn_measured_fraction_theta_max 0.993
_diffrn_measurement_device_type 'Bruker SMART APEX CCD'
_diffrn_measurement_method 'Omega Scans'
_diffrn_radiation_monochromator graphite
_diffrn_radiation_type 'Mo K\a'
_diffrn_radiation_wavelength 0.71073
_diffrn_reflns_av_R_equivalents 0.0292
_diffrn_reflns_limit_h_max 11
_diffrn_reflns_limit_h_min -11
_diffrn_reflns_limit_k_max 12
_diffrn_reflns_limit_k_min -12
_diffrn_reflns_limit_l_max 22
_diffrn_reflns_limit_l_min -22
_diffrn_reflns_number 25620
_diffrn_reflns_theta_full 27.26
_diffrn_reflns_theta_max 27.26
_diffrn_reflns_theta_min 2.30
_exptl_absorpt_coefficient_mu 0.471
_exptl_absorpt_correction_T_max 0.95
_exptl_absorpt_correction_T_min 0.88
_exptl_absorpt_correction_type multi-scan
_exptl_absorpt_process_details
;
(SADABS; Bruker, 2017)
;
_exptl_crystal_colour 'translucent red'
_exptl_crystal_density_diffrn 1.421
_exptl_crystal_density_method 'not measured'
_exptl_crystal_description 'ractangular prism'
_exptl_crystal_F_000 584
_exptl_crystal_size_max 0.268
_exptl_crystal_size_mid 0.197
_exptl_crystal_size_min 0.113
_refine_diff_density_max 0.477
_refine_diff_density_min -0.381
_refine_ls_extinction_method none
_refine_ls_goodness_of_fit_ref 1.054
_refine_ls_hydrogen_treatment constr
_refine_ls_matrix_type full
_refine_ls_number_parameters 370
_refine_ls_number_reflns 5892
_refine_ls_number_restraints 0
_refine_ls_restrained_S_all 1.054
_refine_ls_R_factor_all 0.0420
_refine_ls_R_factor_gt 0.0362
_refine_ls_shift/su_max 0.001
_refine_ls_shift/su_mean 0.000
_refine_ls_structure_factor_coef Fsqd
_refine_ls_weighting_details 'w=1/[\s^2^(Fo^2^)+(0.0465P)^2^+0.9304P] where P=(Fo^2^+2Fc^2^)/3'
_refine_ls_weighting_scheme calc
_refine_ls_wR_factor_gt 0.0932
_refine_ls_wR_factor_ref 0.0984
_reflns_number_gt 5241
_reflns_number_total 5892
_reflns_threshold_expression 'I > 2\s(I)'
_cod_data_source_file rz5242sup1.cif
_cod_data_source_block III
_cod_database_code 2242588

loop_
_space_group_symop_operation_xyz
'x, y, z'
'-x, -y, -z'

loop_
_atom_site_type_symbol
_atom_site_label
_atom_site_fract_x
_atom_site_fract_y
_atom_site_fract_z
_atom_site_U_iso_or_equiv
_atom_site_adp_type
_atom_site_calc_flag
_atom_site_occupancy
Cr Cr1 0.79583(3) 0.56080(3) 0.17877(2) 0.01584(9) Uani d 1
O O1 1.12873(17) 0.45249(18) 0.25019(9) 0.0378(3) Uani d 1
O O2 0.94096(18) 0.74249(16) 0.05740(8) 0.0333(3) Uani d 1
O O3 0.63615(17) 0.84788(14) 0.25289(7) 0.0288(3) Uani d 1
C C1 0.79878(19) 0.33225(18) 0.16578(9) 0.0165(3) Uani d 1
C C2 0.7743(2) 0.41273(18) 0.09148(9) 0.0178(3) Uani d 1
H H2 0.845365 0.387665 0.047645 0.021 Uiso calc 1
C C3 0.6249(2) 0.53916(18) 0.09196(9) 0.0186(3) Uani d 1
C C4 0.55759(19) 0.53829(18) 0.16815(9) 0.0175(3) Uani d 1
H H4 0.457664 0.60765 0.1849 0.021 Uiso calc 1
C C5 0.66654(19) 0.41368(18) 0.21673(9) 0.0164(3) Uani d 1
C C6 0.70058(19) 0.43062(18) 0.29293(9) 0.0161(3) Uani d 1
H H6 0.808633 0.381687 0.310928 0.019 Uiso calc 1
C C7 0.9293(2) 0.18919(18) 0.18909(9) 0.0175(3) Uani d 1
C C8 0.8958(2) 0.0844(2) 0.24615(10) 0.0228(4) Uani d 1
H H8 0.789757 0.106144 0.269969 0.027 Uiso calc 1
C C9 1.0163(2) -0.0514(2) 0.26838(11) 0.0283(4) Uani d 1
H H9 0.992017 -0.121957 0.307175 0.034 Uiso calc 1
C C10 1.1718(2) -0.0844(2) 0.23422(11) 0.0283(4) Uani d 1
H H10 1.25462 -0.176638 0.250145 0.034 Uiso calc 1
C C11 1.2060(2) 0.0184(2) 0.17637(11) 0.0255(4) Uani d 1
H H11 1.31197 -0.004279 0.15235 0.031 Uiso calc 1
C C12 1.0856(2) 0.15373(19) 0.15384(10) 0.0211(3) Uani d 1
H H12 1.109467 0.223 0.114144 0.025 Uiso calc 1
C C13 0.5535(2) 0.64959(19) 0.02498(10) 0.0207(3) Uani d 1
C C14 0.6312(2) 0.6415(2) -0.04781(10) 0.0250(4) Uani d 1
H H14 0.731533 0.563223 -0.055193 0.03 Uiso calc 1
C C15 0.5627(2) 0.7474(2) -0.10996(11) 0.0302(4) Uani d 1
H H15 0.615891 0.740608 -0.159585 0.036 Uiso calc 1
C C16 0.4170(3) 0.8628(2) -0.09937(12) 0.0332(5) Uani d 1
H H16 0.371636 0.936123 -0.141516 0.04 Uiso calc 1
C C17 0.3376(3) 0.8714(2) -0.02766(12) 0.0347(5) Uani d 1
H H17 0.237592 0.950215 -0.020503 0.042 Uiso calc 1
C C18 0.4045(2) 0.7643(2) 0.03405(11) 0.0287(4) Uani d 1
H H18 0.348324 0.769108 0.082958 0.034 Uiso calc 1
C C19 0.57727(19) 0.52021(18) 0.34598(9) 0.0155(3) Uani d 1
C C20 0.41212(19) 0.53205(18) 0.33991(9) 0.0172(3) Uani d 1
H H20 0.382838 0.479264 0.302989 0.021 Uiso calc 1
C C21 0.29053(19) 0.61925(18) 0.38672(9) 0.0179(3) Uani d 1
H H21 0.1798 0.62484 0.381434 0.021 Uiso calc 1
C C22 0.32897(19) 0.69884(18) 0.44146(9) 0.0166(3) Uani d 1
C C23 0.2054(2) 0.79626(19) 0.48839(10) 0.0198(3) Uani d 1
H H23 0.093226 0.809317 0.481207 0.024 Uiso calc 1
C C24 0.2452(2) 0.86931(19) 0.54228(10) 0.0218(3) Uani d 1
H H24 0.160632 0.933498 0.571833 0.026 Uiso calc 1
C C25 0.4132(2) 0.85192(18) 0.55585(9) 0.0193(3) Uani d 1
C C26 0.4580(2) 0.9247(2) 0.61209(10) 0.0235(4) Uani d 1
H H26 0.374925 0.990061 0.641848 0.028 Uiso calc 1
C C27 0.6212(2) 0.9035(2) 0.62527(10) 0.0249(4) Uani d 1
H H27 0.648894 0.951382 0.664939 0.03 Uiso calc 1
C C28 0.7445(2) 0.8122(2) 0.58053(10) 0.0226(4) Uani d 1
H H28 0.856009 0.798161 0.589879 0.027 Uiso calc 1
C C29 0.7055(2) 0.74059(18) 0.52168(9) 0.0180(3) Uani d 1
C C30 0.8282(2) 0.65028(19) 0.47246(10) 0.0192(3) Uani d 1
H H30 0.940111 0.638468 0.479502 0.023 Uiso calc 1
C C31 0.78892(19) 0.58098(18) 0.41591(9) 0.0180(3) Uani d 1
H H31 0.873582 0.523808 0.383688 0.022 Uiso calc 1
C C32 0.62204(19) 0.59243(18) 0.40390(9) 0.0157(3) Uani d 1
C C33 0.49676(19) 0.68261(17) 0.45165(9) 0.0146(3) Uani d 1
C C34 0.5386(2) 0.75816(18) 0.50973(9) 0.0166(3) Uani d 1
C C35 1.0005(2) 0.4960(2) 0.22347(10) 0.0230(4) Uani d 1
C C36 0.8848(2) 0.67370(19) 0.10356(10) 0.0219(3) Uani d 1
C C37 0.7019(2) 0.73753(19) 0.22550(9) 0.0198(3) Uani d 1

loop_
_atom_site_aniso_label
_atom_site_aniso_U_11
_atom_site_aniso_U_22
_atom_site_aniso_U_33
_atom_site_aniso_U_12
_atom_site_aniso_U_13
_atom_site_aniso_U_23
Cr1 0.01724(14) 0.01592(14) 0.01408(14) -0.00495(10) -0.00016(10) -0.00165(10)
O1 0.0248(7) 0.0462(9) 0.0427(9) -0.0099(6) -0.0109(6) -0.0053(7)
O2 0.0394(8) 0.0318(7) 0.0289(7) -0.0148(6) 0.0093(6) 0.0003(6)
O3 0.0414(8) 0.0194(6) 0.0235(6) -0.0066(6) 0.0044(6) -0.0053(5)
C1 0.0180(7) 0.0164(8) 0.0155(7) -0.0060(6) 0.0008(6) -0.0028(6)
C2 0.0214(8) 0.0176(8) 0.0152(7) -0.0072(6) 0.0005(6) -0.0035(6)
C3 0.0214(8) 0.0181(8) 0.0175(8) -0.0071(6) -0.0039(6) -0.0020(6)
C4 0.0167(7) 0.0180(8) 0.0177(8) -0.0053(6) -0.0018(6) -0.0022(6)
C5 0.0169(7) 0.0156(7) 0.0172(8) -0.0065(6) 0.0005(6) -0.0010(6)
C6 0.0150(7) 0.0166(8) 0.0164(7) -0.0052(6) 0.0000(6) -0.0007(6)
C7 0.0203(8) 0.0171(8) 0.0143(7) -0.0038(6) -0.0009(6) -0.0042(6)
C8 0.0237(8) 0.0211(9) 0.0205(8) -0.0037(7) 0.0032(7) -0.0018(7)
C9 0.0357(10) 0.0207(9) 0.0224(9) -0.0037(8) 0.0029(8) 0.0041(7)
C10 0.0298(9) 0.0178(8) 0.0285(9) 0.0039(7) -0.0011(8) -0.0014(7)
C11 0.0229(8) 0.0226(9) 0.0275(9) -0.0022(7) 0.0043(7) -0.0061(7)
C12 0.0235(8) 0.0191(8) 0.0197(8) -0.0059(7) 0.0028(6) -0.0022(6)
C13 0.0257(8) 0.0193(8) 0.0190(8) -0.0097(7) -0.0062(7) 0.0000(6)
C14 0.0265(9) 0.0295(9) 0.0211(8) -0.0131(7) -0.0051(7) 0.0031(7)
C15 0.0351(10) 0.0401(11) 0.0215(9) -0.0231(9) -0.0073(8) 0.0070(8)
C16 0.0427(11) 0.0287(10) 0.0313(10) -0.0178(9) -0.0192(9) 0.0122(8)
C17 0.0402(11) 0.0226(9) 0.0365(11) -0.0022(8) -0.0155(9) 0.0006(8)
C18 0.0368(10) 0.0226(9) 0.0229(9) -0.0033(8) -0.0061(8) -0.0027(7)
C19 0.0167(7) 0.0149(7) 0.0131(7) -0.0036(6) -0.0004(6) 0.0013(6)
C20 0.0183(8) 0.0180(8) 0.0155(7) -0.0069(6) -0.0015(6) 0.0007(6)
C21 0.0148(7) 0.0191(8) 0.0184(8) -0.0053(6) -0.0010(6) 0.0033(6)
C22 0.0169(7) 0.0149(7) 0.0159(7) -0.0042(6) 0.0016(6) 0.0022(6)
C23 0.0160(7) 0.0194(8) 0.0208(8) -0.0034(6) 0.0026(6) 0.0020(6)
C24 0.0218(8) 0.0184(8) 0.0214(8) -0.0033(7) 0.0066(6) -0.0006(6)
C25 0.0246(8) 0.0165(8) 0.0157(8) -0.0065(6) 0.0028(6) 0.0007(6)
C26 0.0315(9) 0.0209(8) 0.0182(8) -0.0090(7) 0.0064(7) -0.0044(7)
C27 0.0357(10) 0.0266(9) 0.0170(8) -0.0156(8) 0.0019(7) -0.0051(7)
C28 0.0260(9) 0.0260(9) 0.0186(8) -0.0124(7) -0.0025(7) -0.0003(7)
C29 0.0224(8) 0.0171(8) 0.0144(7) -0.0076(6) -0.0004(6) 0.0015(6)
C30 0.0163(7) 0.0214(8) 0.0194(8) -0.0065(6) -0.0015(6) 0.0011(6)
C31 0.0162(7) 0.0192(8) 0.0167(8) -0.0037(6) 0.0016(6) -0.0012(6)
C32 0.0168(7) 0.0154(7) 0.0130(7) -0.0040(6) -0.0007(6) 0.0022(6)
C33 0.0174(7) 0.0126(7) 0.0127(7) -0.0046(6) 0.0003(6) 0.0027(6)
C34 0.0202(8) 0.0152(7) 0.0132(7) -0.0052(6) 0.0003(6) 0.0019(6)
C35 0.0256(9) 0.0235(9) 0.0220(8) -0.0101(7) 0.0004(7) -0.0044(7)
C36 0.0233(8) 0.0210(8) 0.0210(8) -0.0061(7) 0.0008(7) -0.0045(7)
C37 0.0247(8) 0.0202(8) 0.0154(8) -0.0096(7) -0.0004(6) 0.0013(6)

loop_
_atom_type_symbol
_atom_type_description
_atom_type_scat_dispersion_real
_atom_type_scat_dispersion_imag
_atom_type_scat_source
C C 0.0033 0.0016 'International Tables Vol C Tables 4.2.6.8 and 6.1.1.4'
H H 0.0000 0.0000 'International Tables Vol C Tables 4.2.6.8 and 6.1.1.4'
Cr Cr 0.3209 0.6236 'International Tables Vol C Tables 4.2.6.8 and 6.1.1.4'
O O 0.0106 0.0060 'International Tables Vol C Tables 4.2.6.8 and 6.1.1.4'

loop_
_geom_angle_atom_site_label_1
_geom_angle_atom_site_label_2
_geom_angle_atom_site_label_3
_geom_angle
C37 Cr1 C35 99.16(8)
C37 Cr1 C36 87.29(7)
C35 Cr1 C36 86.01(8)
C37 Cr1 C5 108.10(7)
C35 Cr1 C5 110.57(7)
C36 Cr1 C5 154.47(7)
C37 Cr1 C4 90.69(7)
C35 Cr1 C4 150.55(7)
C36 Cr1 C4 122.35(7)
C5 Cr1 C4 40.16(6)
C37 Cr1 C1 148.22(7)
C35 Cr1 C1 93.85(7)
C36 Cr1 C1 122.63(7)
C5 Cr1 C1 40.16(6)
C4 Cr1 C1 65.28(6)
C37 Cr1 C2 147.66(7)
C35 Cr1 C2 112.97(7)
C36 Cr1 C2 91.17(7)
C5 Cr1 C2 64.82(6)
C4 Cr1 C2 63.18(6)
C1 Cr1 C2 37.11(6)
C37 Cr1 C3 110.15(7)
C35 Cr1 C3 150.34(7)
C36 Cr1 C3 90.74(7)
C5 Cr1 C3 65.12(6)
C4 Cr1 C3 37.32(6)
C1 Cr1 C3 63.42(6)
C2 Cr1 C3 37.54(6)
C37 Cr1 C6 86.76(6)
C35 Cr1 C6 87.32(7)
C36 Cr1 C6 170.24(7)
C5 Cr1 C6 35.29(6)
C4 Cr1 C6 65.47(6)
C1 Cr1 C6 64.92(6)
C2 Cr1 C6 97.98(6)
C3 Cr1 C6 98.57(6)
C2 C1 C5 107.34(14)
C2 C1 C7 127.29(14)
C5 C1 C7 125.35(14)
C2 C1 Cr1 73.55(9)
C5 C1 Cr1 65.85(8)
C7 C1 Cr1 127.16(11)
C1 C2 C3 109.65(14)
C1 C2 Cr1 69.34(9)
C3 C2 Cr1 71.70(9)
C1 C2 H2 125.2
C3 C2 H2 125.2
Cr1 C2 H2 125.4
C4 C3 C2 107.49(14)
C4 C3 C13 125.94(15)
C2 C3 C13 126.57(15)
C4 C3 Cr1 67.85(9)
C2 C3 Cr1 70.76(9)
C13 C3 Cr1 126.97(11)
C3 C4 C5 108.71(14)
C3 C4 Cr1 74.84(9)
C5 C4 Cr1 66.72(9)
C3 C4 H4 125.6
C5 C4 H4 125.6
Cr1 C4 H4 124.3
C6 C5 C4 121.28(14)
C6 C5 C1 120.01(14)
C4 C5 C1 106.66(13)
C6 C5 Cr1 86.90(10)
C4 C5 Cr1 73.12(9)
C1 C5 Cr1 73.99(9)
C5 C6 C19 123.47(14)
C5 C6 Cr1 57.81(8)
C19 C6 Cr1 119.16(10)
C5 C6 H6 118.3
C19 C6 H6 118.3
Cr1 C6 H6 92.8
C8 C7 C12 118.75(15)
C8 C7 C1 119.66(15)
C12 C7 C1 121.57(15)
C9 C8 C7 120.59(16)
C9 C8 H8 119.7
C7 C8 H8 119.7
C10 C9 C8 120.31(17)
C10 C9 H9 119.8
C8 C9 H9 119.8
C9 C10 C11 119.63(16)
C9 C10 H10 120.2
C11 C10 H10 120.2
C12 C11 C10 120.12(17)
C12 C11 H11 119.9
C10 C11 H11 119.9
C11 C12 C7 120.59(16)
C11 C12 H12 119.7
C7 C12 H12 119.7
C14 C13 C18 118.68(16)
C14 C13 C3 121.37(16)
C18 C13 C3 119.95(16)
C13 C14 C15 120.46(18)
C13 C14 H14 119.8
C15 C14 H14 119.8
C16 C15 C14 120.04(18)
C16 C15 H15 120.0
C14 C15 H15 120.0
C17 C16 C15 120.14(17)
C17 C16 H16 119.9
C15 C16 H16 119.9
C16 C17 C18 119.82(19)
C16 C17 H17 120.1
C18 C17 H17 120.1
C17 C18 C13 120.82(18)
C17 C18 H18 119.6
C13 C18 H18 119.6
C20 C19 C32 119.24(14)
C20 C19 C6 119.21(14)
C32 C19 C6 121.54(14)
C21 C20 C19 121.44(15)
C21 C20 H20 119.3
C19 C20 H20 119.3
C20 C21 C22 120.85(15)
C20 C21 H21 119.6
C22 C21 H21 119.6
C21 C22 C33 118.86(14)
C21 C22 C23 122.43(15)
C33 C22 C23 118.71(15)
C24 C23 C22 121.55(15)
C24 C23 H23 119.2
C22 C23 H23 119.2
C23 C24 C25 121.28(15)
C23 C24 H24 119.4
C25 C24 H24 119.4
C26 C25 C34 118.90(16)
C26 C25 C24 122.42(16)
C34 C25 C24 118.68(15)
C27 C26 C25 121.33(16)
C27 C26 H26 119.3
C25 C26 H26 119.3
C26 C27 C28 120.19(16)
C26 C27 H27 119.9
C28 C27 H27 119.9
C27 C28 C29 120.57(16)
C27 C28 H28 119.7
C29 C28 H28 119.7
C28 C29 C34 119.36(15)
C28 C29 C30 122.37(15)
C34 C29 C30 118.27(15)
C31 C30 C29 121.80(15)
C31 C30 H30 119.1
C29 C30 H30 119.1
C30 C31 C32 121.37(15)
C30 C31 H31 119.3
C32 C31 H31 119.3
C19 C32 C33 119.11(14)
C19 C32 C31 122.71(14)
C33 C32 C31 118.17(14)
C22 C33 C32 120.32(14)
C22 C33 C34 119.51(14)
C32 C33 C34 120.17(14)
C29 C34 C25 119.59(15)
C29 C34 C33 120.18(14)
C25 C34 C33 120.23(15)
O1 C35 Cr1 178.26(16)
O2 C36 Cr1 179.42(17)
O3 C37 Cr1 176.49(15)

loop_
_geom_bond_atom_site_label_1
_geom_bond_atom_site_label_2
_geom_bond_distance
Cr1 C37 1.8570(18)
Cr1 C35 1.8589(18)
Cr1 C36 1.8684(18)
Cr1 C5 2.0704(16)
Cr1 C4 2.1569(16)
Cr1 C1 2.1809(16)
Cr1 C2 2.2353(16)
Cr1 C3 2.2477(16)
Cr1 C6 2.4428(16)
O1 C35 1.155(2)
O2 C36 1.151(2)
O3 C37 1.153(2)
C1 C2 1.406(2)
C1 C5 1.463(2)
C1 C7 1.477(2)
C2 C3 1.443(2)
C2 H2 0.95
C3 C4 1.412(2)
C3 C13 1.481(2)
C4 C5 1.454(2)
C4 H4 0.95
C5 C6 1.413(2)
C6 C19 1.474(2)
C6 H6 0.95
C7 C8 1.396(2)
C7 C12 1.400(2)
C8 C9 1.388(2)
C8 H8 0.95
C9 C10 1.387(3)
C9 H9 0.95
C10 C11 1.394(3)
C10 H10 0.95
C11 C12 1.387(2)
C11 H11 0.95
C12 H12 0.95
C13 C14 1.392(2)
C13 C18 1.398(3)
C14 C15 1.394(2)
C14 H14 0.95
C15 C16 1.388(3)
C15 H15 0.95
C16 C17 1.382(3)
C16 H16 0.95
C17 C18 1.391(3)
C17 H17 0.95
C18 H18 0.95
C19 C20 1.403(2)
C19 C32 1.418(2)
C20 C21 1.389(2)
C20 H20 0.95
C21 C22 1.397(2)
C21 H21 0.95
C22 C33 1.427(2)
C22 C23 1.442(2)
C23 C24 1.349(3)
C23 H23 0.95
C24 C25 1.437(2)
C24 H24 0.95
C25 C26 1.399(2)
C25 C34 1.425(2)
C26 C27 1.388(3)
C26 H26 0.95
C27 C28 1.392(3)
C27 H27 0.95
C28 C29 1.404(2)
C28 H28 0.95
C29 C34 1.423(2)
C29 C30 1.432(2)
C30 C31 1.360(2)
C30 H30 0.95
C31 C32 1.436(2)
C31 H31 0.95
C32 C33 1.428(2)
C33 C34 1.429(2)

_cod_database_fobs_code 2242588
